data_4334802
loop_
_publ_author_name
'Aaron G. Green'
'Matthew D. Kiesz'
'Jeremy V. Oria'
'Andrew G. Elliott'
'Andrew K. Buechler'
'Johannes Hohenberger'
'Karsten Meyer'
'Jeffrey I. Zink'
'Paula L. Diaconescu'

_publ_section_title
;
 Characterization of an Iron-Ruthenium Interaction in a Ferrocene Diamide
 Complex
;
_journal_name_full 'Inorganic Chemistry'
_journal_page_first 5603
_journal_page_last 5610
_journal_paper_doi 10.1021/ic400773s
_journal_volume 52
_journal_year 2013
_chemical_formula_sum 'C26 H32 Fe N2 P2 Ru'
_chemical_formula_weight 591.40
_chemical_name_systematic
; 
 ? 
;
_space_group_IT_number 15
_symmetry_cell_setting monoclinic
_symmetry_space_group_name_Hall '-C 2yc'
_symmetry_space_group_name_H-M 'C 1 2/c 1'
_atom_sites_solution_hydrogens geom
_atom_sites_solution_primary direct
_atom_sites_solution_secondary difmap
_audit_creation_method SHELXL-97
_cell_angle_alpha 90.00
_cell_angle_beta 108.776(5)
_cell_angle_gamma 90.00
_cell_formula_units_Z 4
_cell_length_a 14.384(7)
_cell_length_b 10.440(5)
_cell_length_c 16.969(8)
_cell_measurement_temperature 100(2)
_cell_volume 2413(2)
_computing_structure_refinement 'SHELXL-97 (Sheldrick, 1997)'
_computing_structure_solution 'SHELXS-97 (Sheldrick, 1990)'
_diffrn_ambient_temperature 100(2)
_diffrn_measured_fraction_theta_full 0.992
_diffrn_measured_fraction_theta_max 0.923
_diffrn_radiation_monochromator graphite
_diffrn_radiation_source 'fine-focus sealed tube'
_diffrn_radiation_type MoK\a
_diffrn_radiation_wavelength 0.71073
_diffrn_reflns_av_R_equivalents 0.0653
_diffrn_reflns_av_sigmaI/netI 0.0652
_diffrn_reflns_limit_h_max 20
_diffrn_reflns_limit_h_min -20
_diffrn_reflns_limit_k_max 14
_diffrn_reflns_limit_k_min -14
_diffrn_reflns_limit_l_max 23
_diffrn_reflns_limit_l_min -22
_diffrn_reflns_number 10363
_diffrn_reflns_theta_full 25.00
_diffrn_reflns_theta_max 30.24
_diffrn_reflns_theta_min 3.86
_exptl_absorpt_coefficient_mu 1.377
_exptl_absorpt_correction_T_max 0.9097
_exptl_absorpt_correction_T_min 0.6990
_exptl_absorpt_correction_type multi-scan
_exptl_absorpt_process_details 'Twinabs (Bruker)'
_exptl_crystal_density_diffrn 1.628
_exptl_crystal_F_000 1208
_exptl_crystal_size_max 0.28
_exptl_crystal_size_mid 0.14
_exptl_crystal_size_min 0.07
_refine_diff_density_max 4.139
_refine_diff_density_min -3.215
_refine_diff_density_rms 0.259
_refine_ls_extinction_method none
_refine_ls_goodness_of_fit_ref 1.016
_refine_ls_hydrogen_treatment constr
_refine_ls_matrix_type full
_refine_ls_number_parameters 148
_refine_ls_number_reflns 3320
_refine_ls_number_restraints 0
_refine_ls_restrained_S_all 1.016
_refine_ls_R_factor_all 0.0802
_refine_ls_R_factor_gt 0.0732
_refine_ls_shift/su_max 0.000
_refine_ls_shift/su_mean 0.000
_refine_ls_structure_factor_coef Fsqd
_refine_ls_weighting_details 'calc w=1/[\s^2^(Fo^2^)+(0.1569P)^2^+0.0000P] where P=(Fo^2^+2Fc^2^)/3'
_refine_ls_weighting_scheme calc
_refine_ls_wR_factor_gt 0.1902
_refine_ls_wR_factor_ref 0.1982
_reflns_number_gt 2809
_reflns_number_total 3320
_reflns_threshold_expression >2sigma(I)
_cod_data_source_file ic400773s_si_003_3.cif
_cod_data_source_block 3
_cod_original_cell_volume 2412.6(19)
_cod_database_code 4334802

loop_
_symmetry_equiv_pos_as_xyz
'x, y, z'
'-x, y, -z+1/2'
'x+1/2, y+1/2, z'
'-x+1/2, y+1/2, -z+1/2'
'-x, -y, -z'
'x, -y, z-1/2'
'-x+1/2, -y+1/2, -z'
'x+1/2, -y+1/2, z-1/2'

loop_
_atom_site_label
_atom_site_type_symbol
_atom_site_fract_x
_atom_site_fract_y
_atom_site_fract_z
_atom_site_U_iso_or_equiv
_atom_site_adp_type
_atom_site_occupancy
_atom_site_symmetry_multiplicity
_atom_site_calc_flag
_atom_site_refinement_flags
Ru1 Ru 0.5000 0.02768(4) 0.7500 0.01660(19) Uani 1 2 d S
Fe1 Fe 0.5000 -0.23747(7) 0.7500 0.0165(2) Uani 1 2 d S
P1 P 0.57657(8) 0.17197(9) 0.84185(6) 0.0196(3) Uani 1 1 d .
N1 N 0.3869(3) -0.0005(4) 0.8070(2) 0.0235(7) Uani 1 1 d .
H1A H 0.3505 0.0491 0.8272 0.028 Uiso 1 1 calc R
C1 C 0.5087(4) 0.2544(4) 0.9018(3) 0.0283(9) Uani 1 1 d .
H1B H 0.5550 0.2986 0.9492 0.042 Uiso 1 1 calc R
H1C H 0.4711 0.1916 0.9221 0.042 Uiso 1 1 calc R
H1D H 0.4637 0.3169 0.8661 0.042 Uiso 1 1 calc R
C2 C 0.6474(4) 0.3036(4) 0.8176(3) 0.0300(9) Uani 1 1 d .
H2A H 0.6953 0.3353 0.8691 0.045 Uiso 1 1 calc R
H2B H 0.6029 0.3732 0.7905 0.045 Uiso 1 1 calc R
H2C H 0.6821 0.2726 0.7801 0.045 Uiso 1 1 calc R
C3 C 0.6702(3) 0.0815(4) 0.9220(2) 0.0203(7) Uani 1 1 d .
C4 C 0.6466(3) 0.0170(4) 0.9853(3) 0.0237(8) Uani 1 1 d .
H4A H 0.5849 0.0325 0.9927 0.028 Uiso 1 1 calc R
C5 C 0.7118(3) -0.0699(5) 1.0381(3) 0.0273(9) Uani 1 1 d .
H5A H 0.6944 -0.1130 1.0806 0.033 Uiso 1 1 calc R
C6 C 0.8033(3) -0.0925(4) 1.0274(3) 0.0265(9) Uani 1 1 d .
H6A H 0.8472 -0.1533 1.0617 0.032 Uiso 1 1 calc R
C7 C 0.8297(3) -0.0257(4) 0.9665(3) 0.0258(9) Uani 1 1 d .
H7A H 0.8925 -0.0389 0.9607 0.031 Uiso 1 1 calc R
C8 C 0.7634(3) 0.0610(5) 0.9138(3) 0.0255(8) Uani 1 1 d .
H8A H 0.7817 0.1060 0.8724 0.031 Uiso 1 1 calc R
C9 C 0.3969(3) -0.1294(4) 0.7977(2) 0.0197(7) Uani 1 1 d .
C10 C 0.3496(3) -0.2122(4) 0.7273(2) 0.0206(7) Uani 1 1 d .
H10A H 0.3016 -0.1833 0.6733 0.025 Uiso 1 1 calc R
C11 C 0.3783(3) -0.3423(4) 0.7487(2) 0.0221(8) Uani 1 1 d .
H11A H 0.3521 -0.4194 0.7137 0.026 Uiso 1 1 calc R
C12 C 0.4505(3) -0.3422(4) 0.8303(2) 0.0228(8) Uani 1 1 d .
H12A H 0.4831 -0.4195 0.8622 0.027 Uiso 1 1 calc R
C13 C 0.4650(3) -0.2124(4) 0.8589(2) 0.0208(8) Uani 1 1 d .
H13A H 0.5117 -0.1837 0.9136 0.025 Uiso 1 1 calc R

loop_
_atom_site_aniso_label
_atom_site_aniso_U_11
_atom_site_aniso_U_22
_atom_site_aniso_U_33
_atom_site_aniso_U_23
_atom_site_aniso_U_13
_atom_site_aniso_U_12
Ru1 0.0138(3) 0.0202(3) 0.0111(3) 0.000 -0.00255(18) 0.000
Fe1 0.0140(4) 0.0216(4) 0.0086(4) 0.000 -0.0035(3) 0.000
P1 0.0158(5) 0.0235(5) 0.0141(5) -0.0023(3) -0.0026(4) -0.0018(4)
N1 0.0230(19) 0.0249(15) 0.0210(17) -0.0035(13) 0.0047(15) 0.0001(15)
C1 0.025(2) 0.031(2) 0.024(2) -0.0082(15) 0.0005(18) 0.0029(17)
C2 0.028(2) 0.029(2) 0.027(2) 0.0007(16) 0.0007(19) -0.0065(18)
C3 0.0123(17) 0.0275(18) 0.0143(18) -0.0048(13) -0.0051(15) -0.0028(15)
C4 0.0174(19) 0.030(2) 0.018(2) -0.0024(14) -0.0024(16) -0.0012(16)
C5 0.021(2) 0.036(2) 0.017(2) -0.0008(16) -0.0056(17) -0.0027(19)
C6 0.020(2) 0.033(2) 0.0149(19) -0.0016(14) -0.0106(17) 0.0029(16)
C7 0.0150(19) 0.039(3) 0.016(2) -0.0045(14) -0.0042(16) 0.0015(16)
C8 0.022(2) 0.034(2) 0.0170(19) -0.0009(16) 0.0003(17) -0.0006(18)
C9 0.0143(17) 0.0267(17) 0.0153(17) -0.0004(14) 0.0010(15) -0.0042(15)
C10 0.0129(17) 0.0271(18) 0.0170(18) -0.0014(13) -0.0019(15) -0.0026(15)
C11 0.0180(18) 0.0253(18) 0.0198(18) -0.0022(14) 0.0018(16) -0.0058(16)
C12 0.0196(19) 0.0261(19) 0.0194(19) 0.0036(14) 0.0018(16) -0.0001(16)
C13 0.0174(18) 0.0310(19) 0.0102(16) 0.0004(13) -0.0007(15) -0.0040(16)

loop_
_atom_type_symbol
_atom_type_description
_atom_type_scat_dispersion_real
_atom_type_scat_dispersion_imag
_atom_type_scat_source
C C 0.0033 0.0016 'International Tables Vol C Tables 4.2.6.8 and 6.1.1.4'
H H 0.0000 0.0000 'International Tables Vol C Tables 4.2.6.8 and 6.1.1.4'
N N 0.0061 0.0033 'International Tables Vol C Tables 4.2.6.8 and 6.1.1.4'
P P 0.1023 0.0942 'International Tables Vol C Tables 4.2.6.8 and 6.1.1.4'
Fe Fe 0.3463 0.8444 'International Tables Vol C Tables 4.2.6.8 and 6.1.1.4'
Ru Ru -1.2594 0.8363 'International Tables Vol C Tables 4.2.6.8 and 6.1.1.4'

loop_
_geom_angle_atom_site_label_1
_geom_angle_atom_site_label_2
_geom_angle_atom_site_label_3
_geom_angle
_geom_angle_site_symmetry_1
_geom_angle_site_symmetry_3
N1 Ru1 N1 164.4(2) 2_656 .
N1 Ru1 P1 97.65(11) 2_656 .
N1 Ru1 P1 93.07(11) . .
N1 Ru1 P1 93.07(11) 2_656 2_656
N1 Ru1 P1 97.65(11) . 2_656
P1 Ru1 P1 93.20(6) . 2_656
N1 Ru1 C9 131.46(15) 2_656 .
N1 Ru1 C9 32.94(13) . .
P1 Ru1 C9 115.63(10) . .
P1 Ru1 C9 117.63(10) 2_656 .
N1 Ru1 C9 32.94(13) 2_656 2_656
N1 Ru1 C9 131.46(15) . 2_656
P1 Ru1 C9 117.63(10) . 2_656
P1 Ru1 C9 115.63(10) 2_656 2_656
C9 Ru1 C9 98.57(19) . 2_656
N1 Ru1 Fe1 82.20(10) 2_656 .
N1 Ru1 Fe1 82.20(10) . .
P1 Ru1 Fe1 133.40(3) . .
P1 Ru1 Fe1 133.40(3) 2_656 .
C9 Ru1 Fe1 49.28(10) . .
C9 Ru1 Fe1 49.28(10) 2_656 .
C12 Fe1 C12 115.4(2) 2_656 .
C12 Fe1 C11 100.74(16) 2_656 .
C12 Fe1 C11 41.01(16) . .
C12 Fe1 C11 41.01(16) 2_656 2_656
C12 Fe1 C11 100.74(16) . 2_656
C11 Fe1 C11 115.8(2) . 2_656
C12 Fe1 C13 153.36(17) 2_656 .
C12 Fe1 C13 40.60(16) . .
C11 Fe1 C13 68.18(15) . .
C11 Fe1 C13 120.36(16) 2_656 .
C12 Fe1 C13 40.60(16) 2_656 2_656
C12 Fe1 C13 153.36(17) . 2_656
C11 Fe1 C13 120.36(16) . 2_656
C11 Fe1 C13 68.18(15) 2_656 2_656
C13 Fe1 C13 165.5(2) . 2_656
C12 Fe1 C10 68.17(16) 2_656 2_656
C12 Fe1 C10 120.48(16) . 2_656
C11 Fe1 C10 153.65(17) . 2_656
C11 Fe1 C10 40.39(16) 2_656 2_656
C13 Fe1 C10 110.65(16) . 2_656
C13 Fe1 C10 67.39(16) 2_656 2_656
C12 Fe1 C10 120.48(16) 2_656 .
C12 Fe1 C10 68.17(16) . .
C11 Fe1 C10 40.39(16) . .
C11 Fe1 C10 153.65(17) 2_656 .
C13 Fe1 C10 67.39(16) . .
C13 Fe1 C10 110.65(16) 2_656 .
C10 Fe1 C10 165.5(2) 2_656 .
C12 Fe1 C9 159.07(16) 2_656 .
C12 Fe1 C9 67.09(16) . .
C11 Fe1 C9 66.86(16) . .
C11 Fe1 C9 159.16(15) 2_656 .
C13 Fe1 C9 39.59(15) . .
C13 Fe1 C9 129.97(15) 2_656 .
C10 Fe1 C9 130.11(15) 2_656 .
C10 Fe1 C9 39.36(15) . .
C12 Fe1 C9 67.09(16) 2_656 2_656
C12 Fe1 C9 159.07(16) . 2_656
C11 Fe1 C9 159.16(15) . 2_656
C11 Fe1 C9 66.86(16) 2_656 2_656
C13 Fe1 C9 129.97(16) . 2_656
C13 Fe1 C9 39.59(15) 2_656 2_656
C10 Fe1 C9 39.36(15) 2_656 2_656
C10 Fe1 C9 130.11(15) . 2_656
C9 Fe1 C9 118.7(2) . 2_656
C12 Fe1 Ru1 122.32(12) 2_656 .
C12 Fe1 Ru1 122.32(12) . .
C11 Fe1 Ru1 122.10(12) . .
C11 Fe1 Ru1 122.10(12) 2_656 .
C13 Fe1 Ru1 82.77(11) . .
C13 Fe1 Ru1 82.77(11) 2_656 .
C10 Fe1 Ru1 82.73(11) 2_656 .
C10 Fe1 Ru1 82.73(11) . .
C9 Fe1 Ru1 59.37(11) . .
C9 Fe1 Ru1 59.37(10) 2_656 .
C2 P1 C1 101.9(2) . .
C2 P1 C3 102.9(2) . .
C1 P1 C3 103.0(2) . .
C2 P1 Ru1 122.91(16) . .
C1 P1 Ru1 118.75(16) . .
C3 P1 Ru1 104.69(13) . .
C9 N1 Ru1 87.8(3) . .
C9 N1 H1A 136.1 . .
Ru1 N1 H1A 136.1 . .
P1 C1 H1B 109.5 . .
P1 C1 H1C 109.5 . .
H1B C1 H1C 109.5 . .
P1 C1 H1D 109.5 . .
H1B C1 H1D 109.5 . .
H1C C1 H1D 109.5 . .
P1 C2 H2A 109.5 . .
P1 C2 H2B 109.5 . .
H2A C2 H2B 109.5 . .
P1 C2 H2C 109.5 . .
H2A C2 H2C 109.5 . .
H2B C2 H2C 109.5 . .
C4 C3 C8 118.5(4) . .
C4 C3 P1 121.0(3) . .
C8 C3 P1 120.0(3) . .
C3 C4 C5 121.6(4) . .
C3 C4 H4A 119.2 . .
C5 C4 H4A 119.2 . .
C4 C5 C6 119.2(4) . .
C4 C5 H5A 120.4 . .
C6 C5 H5A 120.4 . .
C7 C6 C5 120.0(4) . .
C7 C6 H6A 120.0 . .
C5 C6 H6A 120.0 . .
C6 C7 C8 120.1(4) . .
C6 C7 H7A 119.9 . .
C8 C7 H7A 119.9 . .
C7 C8 C3 120.4(4) . .
C7 C8 H8A 119.8 . .
C3 C8 H8A 119.8 . .
N1 C9 C10 129.8(4) . .
N1 C9 C13 125.0(4) . .
C10 C9 C13 105.1(3) . .
N1 C9 Fe1 130.6(3) . .
C10 C9 Fe1 65.6(2) . .
C13 C9 Fe1 65.3(2) . .
N1 C9 Ru1 59.3(2) . .
C10 C9 Ru1 106.9(3) . .
C13 C9 Ru1 106.6(3) . .
Fe1 C9 Ru1 71.35(12) . .
C11 C10 C9 109.6(3) . .
C11 C10 Fe1 68.7(2) . .
C9 C10 Fe1 75.0(2) . .
C11 C10 H10A 125.2 . .
C9 C10 H10A 125.2 . .
Fe1 C10 H10A 125.2 . .
C10 C11 C12 107.7(4) . .
C10 C11 Fe1 70.9(2) . .
C12 C11 Fe1 69.0(2) . .
C10 C11 H11A 126.2 . .
C12 C11 H11A 126.2 . .
Fe1 C11 H11A 126.2 . .
C13 C12 C11 107.9(4) . .
C13 C12 Fe1 71.1(2) . .
C11 C12 Fe1 70.0(2) . .
C13 C12 H12A 126.0 . .
C11 C12 H12A 126.0 . .
Fe1 C12 H12A 126.0 . .
C12 C13 C9 109.2(3) . .
C12 C13 Fe1 68.3(2) . .
C9 C13 Fe1 75.1(2) . .
C12 C13 H13A 125.3 . .
C9 C13 H13A 125.3 . .
Fe1 C13 H13A 125.3 . .

loop_
_geom_bond_atom_site_label_1
_geom_bond_atom_site_label_2
_geom_bond_distance
_geom_bond_site_symmetry_2
Ru1 N1 2.163(4) 2_656
Ru1 N1 2.163(4) .
Ru1 P1 2.1924(12) .
Ru1 P1 2.1924(12) 2_656
Ru1 C9 2.514(4) .
Ru1 C9 2.514(4) 2_656
Ru1 Fe1 2.7680(15) .
Fe1 C12 2.046(4) 2_656
Fe1 C12 2.046(4) .
Fe1 C11 2.059(4) .
Fe1 C11 2.059(4) 2_656
Fe1 C13 2.082(4) .
Fe1 C13 2.082(4) 2_656
Fe1 C10 2.088(4) 2_656
Fe1 C10 2.088(4) .
Fe1 C9 2.214(4) .
Fe1 C9 2.214(4) 2_656
P1 C2 1.835(5) .
P1 C1 1.835(5) .
P1 C3 1.837(4) .
N1 C9 1.368(5) .
N1 H1A 0.8800 .
C1 H1B 0.9800 .
C1 H1C 0.9800 .
C1 H1D 0.9800 .
C2 H2A 0.9800 .
C2 H2B 0.9800 .
C2 H2C 0.9800 .
C3 C4 1.399(6) .
C3 C8 1.408(6) .
C4 C5 1.402(6) .
C4 H4A 0.9500 .
C5 C6 1.404(7) .
C5 H5A 0.9500 .
C6 C7 1.397(7) .
C6 H6A 0.9500 .
C7 C8 1.408(6) .
C7 H7A 0.9500 .
C8 H8A 0.9500 .
C9 C10 1.454(5) .
C9 C13 1.460(6) .
C10 C11 1.432(6) .
C10 H10A 1.0000 .
C11 C12 1.438(6) .
C11 H11A 1.0000 .
C12 C13 1.433(6) .
C12 H12A 1.0000 .
C13 H13A 1.0000 .
